data_4508503
loop_
_publ_author_name
'Hu, Fei-Long'
'Wu, Wei'
'Liang, Peng'
'Gu, Yun-Qiong'
'Zhu, Li-Gang'
'Wei, Han'
'Lang, Jian-Ping'

_publ_section_title
;
 Construction of Entangled Coordination Polymers Based on M2+Ions,
 4,4&#x2032;-{[1,2-Phenylenebis(methylene)]bis(oxy)}dibenzoate and
 Different N-Donor Ligands
;
_journal_issue 11
_journal_name_full 'Crystal Growth &amp; Design'
_journal_page_first 5050
_journal_paper_doi 10.1021/cg401212s
_journal_volume 13
_journal_year 2013
_chemical_formula_sum 'C64 H48 N4 O13 Zn2'
_chemical_formula_weight 1211.80
_chemical_name_systematic
; 
 ? 
;
_space_group_IT_number 14
_symmetry_cell_setting monoclinic
_symmetry_space_group_name_Hall '-P 2ybc'
_symmetry_space_group_name_H-M 'P 1 21/c 1'
_atom_sites_solution_hydrogens geom
_atom_sites_solution_primary direct
_atom_sites_solution_secondary difmap
_audit_creation_method SHELXL-97
_cell_angle_alpha 90.00
_cell_angle_beta 116.132(5)
_cell_angle_gamma 90.00
_cell_formula_units_Z 2
_cell_length_a 13.9742(12)
_cell_length_b 15.7792(14)
_cell_length_c 14.0779(11)
_cell_measurement_reflns_used 3045
_cell_measurement_temperature 296(2)
_cell_measurement_theta_max 19.58
_cell_measurement_theta_min 2.58
_cell_volume 2786.9(4)
_computing_cell_refinement 'Bruker SMART'
_computing_data_collection 'Bruker SMART'
_computing_data_reduction 'Bruker SHELXTL'
_computing_molecular_graphics 'Bruker SHELXTL'
_computing_publication_material 'Bruker SHELXTL'
_computing_structure_refinement 'SHELXL-97 (Sheldrick, 1997)'
_computing_structure_solution 'SHELXS-97 (Sheldrick, 1990)'
_diffrn_ambient_temperature 296(2)
_diffrn_measured_fraction_theta_full 0.999
_diffrn_measured_fraction_theta_max 0.999
_diffrn_measurement_device_type 'CCD area detector'
_diffrn_measurement_method 'phi and omega scans'
_diffrn_radiation_monochromator graphite
_diffrn_radiation_source 'fine-focus sealed tube'
_diffrn_radiation_type MoK\a
_diffrn_radiation_wavelength 0.71073
_diffrn_reflns_av_R_equivalents 0.0744
_diffrn_reflns_av_sigmaI/netI 0.0682
_diffrn_reflns_limit_h_max 15
_diffrn_reflns_limit_h_min -16
_diffrn_reflns_limit_k_max 18
_diffrn_reflns_limit_k_min -18
_diffrn_reflns_limit_l_max 16
_diffrn_reflns_limit_l_min -16
_diffrn_reflns_number 23286
_diffrn_reflns_theta_full 25.01
_diffrn_reflns_theta_max 25.01
_diffrn_reflns_theta_min 2.07
_exptl_absorpt_coefficient_mu 0.932
_exptl_absorpt_correction_T_max 0.8355
_exptl_absorpt_correction_T_min 0.8212
_exptl_absorpt_correction_type multi-scan
_exptl_absorpt_process_details sadabs
_exptl_crystal_colour colorless
_exptl_crystal_density_diffrn 1.444
_exptl_crystal_density_method 'not measured'
_exptl_crystal_description block
_exptl_crystal_F_000 1248
_exptl_crystal_size_max 0.22
_exptl_crystal_size_mid 0.21
_exptl_crystal_size_min 0.20
_refine_diff_density_max 0.917
_refine_diff_density_min -0.986
_refine_diff_density_rms 0.105
_refine_ls_extinction_method none
_refine_ls_goodness_of_fit_ref 1.637
_refine_ls_hydrogen_treatment constr
_refine_ls_matrix_type full
_refine_ls_number_parameters 380
_refine_ls_number_reflns 4907
_refine_ls_number_restraints 1316
_refine_ls_restrained_S_all 1.615
_refine_ls_R_factor_all 0.1481
_refine_ls_R_factor_gt 0.0950
_refine_ls_shift/su_max 0.090
_refine_ls_shift/su_mean 0.006
_refine_ls_structure_factor_coef Fsqd
_refine_ls_weighting_details 'calc w=1/[\s^2^(Fo^2^)+(0.0906P)^2^+0.0000P] where P=(Fo^2^+2Fc^2^)/3'
_refine_ls_weighting_scheme calc
_refine_ls_wR_factor_gt 0.2558
_refine_ls_wR_factor_ref 0.2757
_reflns_number_gt 2734
_reflns_number_total 4907
_reflns_threshold_expression >2sigma(I)
_cod_data_source_file cg401212s_si_002.cif
_cod_data_source_block 5
_cod_depositor_comments
;
The following automatic conversions were performed:

'_symmetry_cell_setting' value 'Monoclinic' changed to 'monoclinic'
according to /home/saulius/struct/CIF-dictionaries/cif_core.dic
dictionary named 'cif_core.dic' version 2.4.2 from 2011-04-26.

Automatic conversion script
Id: cif_fix_values 1891 2012-01-12 08:04:46Z andrius 
;
_cod_original_sg_symbol_H-M p21/c
_cod_database_code 4508503

loop_
_symmetry_equiv_pos_as_xyz
'x, y, z'
'-x, y+1/2, -z+1/2'
'-x, -y, -z'
'x, -y-1/2, z-1/2'

loop_
_atom_site_label
_atom_site_type_symbol
_atom_site_fract_x
_atom_site_fract_y
_atom_site_fract_z
_atom_site_U_iso_or_equiv
_atom_site_adp_type
_atom_site_occupancy
_atom_site_symmetry_multiplicity
_atom_site_calc_flag
_atom_site_refinement_flags
_atom_site_disorder_group
Zn1 Zn 0.13509(7) 0.70666(6) 0.86119(7) 0.0572(4) Uani 1 1 d . .
N1 N 0.0722(6) 0.6351(5) 0.7229(5) 0.078(2) Uani 1 1 d . .
N2 N 0.2789(5) 0.6377(4) 0.9275(5) 0.0532(16) Uani 1 1 d . .
O1 O 0.1750(6) 0.8054(5) 0.7994(7) 0.0975(17) Uani 1 1 d U .
O2 O 0.2472(7) 0.8360(5) 0.9677(7) 0.110(2) Uani 1 1 d U .
O3 O 0.3669(6) 1.1617(5) 0.7813(6) 0.0998(15) Uani 1 1 d U .
O4 O 0.0027(6) 0.7471(6) 0.8836(7) 0.1226(18) Uani 1 1 d U .
O5 O 0.0753(6) 0.6346(6) 0.9563(7) 0.1195(18) Uani 1 1 d U .
O6 O -0.2635(7) 0.6745(7) 1.1388(9) 0.147(2) Uani 1 1 d U .
C1 C 0.0032(8) 0.5722(8) 0.7031(8) 0.101(2) Uani 1 1 d U .
H1 H -0.0274 0.5641 0.7493 0.121 Uiso 1 1 calc R .
C2 C -0.0263(8) 0.5174(8) 0.6167(8) 0.099(2) Uani 1 1 d U .
H2 H -0.0742 0.4735 0.6068 0.119 Uiso 1 1 calc R .
C3 C 0.0157(7) 0.5292(7) 0.5483(7) 0.084(2) Uani 1 1 d U .
C4 C 0.0844(8) 0.5941(7) 0.5655(7) 0.092(2) Uani 1 1 d U .
H4 H 0.1121 0.6048 0.5175 0.111 Uiso 1 1 calc R .
C5 C 0.1138(8) 0.6448(7) 0.6548(8) 0.093(2) Uani 1 1 d U .
H5 H 0.1643 0.6871 0.6673 0.111 Uiso 1 1 calc R .
C6 C 0.2908(8) 0.5726(7) 0.9843(8) 0.094(2) Uani 1 1 d U .
H6 H 0.2391 0.5608 1.0071 0.113 Uiso 1 1 calc R .
C7 C 0.3774(8) 0.5177(7) 1.0144(9) 0.095(2) Uani 1 1 d U .
H7 H 0.3803 0.4704 1.0550 0.114 Uiso 1 1 calc R .
C8 C 0.4552(7) 0.5303(6) 0.9875(7) 0.074(2) Uani 1 1 d U .
C9 C 0.4461(8) 0.6023(7) 0.9315(9) 0.097(2) Uani 1 1 d U .
H9 H 0.5000 0.6174 0.9130 0.117 Uiso 1 1 calc R .
C10 C 0.3571(8) 0.6538(7) 0.9019(9) 0.098(2) Uani 1 1 d U .
H10 H 0.3523 0.7019 0.8619 0.117 Uiso 1 1 calc R .
C11 C 0.0132(10) 0.6898(9) 0.9465(11) 0.115(2) Uani 1 1 d U .
C12 C -0.0599(9) 0.6836(8) 0.9968(11) 0.111(2) Uani 1 1 d U .
C13 C -0.0523(10) 0.6249(9) 1.0621(11) 0.126(2) Uani 1 1 d U .
H13 H 0.0023 0.5856 1.0784 0.152 Uiso 1 1 calc R .
C14 C -0.1191(10) 0.6151(10) 1.1107(11) 0.135(2) Uani 1 1 d U .
H14 H -0.1144 0.5671 1.1509 0.161 Uiso 1 1 calc R .
C15 C -0.1897(10) 0.6754(9) 1.0990(12) 0.123(2) Uani 1 1 d U .
C16 C -0.1979(10) 0.7378(10) 1.0355(12) 0.131(2) Uani 1 1 d U .
H16 H -0.2473 0.7806 1.0255 0.158 Uiso 1 1 calc R .
C17 C -0.1340(10) 0.7420(10) 0.9818(11) 0.129(2) Uani 1 1 d U .
H17 H -0.1436 0.7864 0.9349 0.155 Uiso 1 1 calc R .
C18 C 0.2232(9) 0.8524(7) 0.8737(11) 0.0864(18) Uani 1 1 d U .
C19 C 0.2616(8) 0.9378(6) 0.8510(9) 0.0792(17) Uani 1 1 d U .
C20 C 0.2276(8) 0.9652(6) 0.7511(9) 0.0874(19) Uani 1 1 d U .
H20 H 0.1800 0.9312 0.6969 0.105 Uiso 1 1 calc R .
C21 C 0.2593(8) 1.0417(6) 0.7237(9) 0.0884(19) Uani 1 1 d U .
H21 H 0.2339 1.0595 0.6538 0.106 Uiso 1 1 calc R .
C22 C 0.3314(8) 1.0897(6) 0.8082(9) 0.0867(18) Uani 1 1 d U .
C23 C 0.3683(8) 1.0616(6) 0.9109(9) 0.0922(19) Uani 1 1 d U .
H23 H 0.4184 1.0931 0.9663 0.111 Uiso 1 1 calc R .
C24 C 0.3312(8) 0.9879(6) 0.9306(9) 0.0876(19) Uani 1 1 d U .
H24 H 0.3537 0.9708 1.0004 0.105 Uiso 1 1 calc R .
C32 C 0.2707(13) 1.3390(13) 0.7968(16) 0.0950(18) Uani 0.610(6) 1 d PDU 1
H32A H 0.2321 1.3918 0.7719 0.114 Uiso 0.610(6) 1 calc PR 1
H32B H 0.2285 1.2962 0.7462 0.114 Uiso 0.610(6) 1 calc PR 1
C25 C 0.4363(15) 1.2074(10) 0.8540(14) 0.0918(16) Uani 0.610(6) 1 d PU 1
H25C H 0.5045 1.1785 0.8854 0.110 Uiso 0.610(6) 1 calc PR 1
H25D H 0.4140 1.2185 0.9091 0.110 Uiso 0.610(6) 1 calc PR 1
C26 C 0.4452(9) 1.2861(6) 0.8055(9) 0.0896(16) Uani 0.610(6) 1 d PGU 1
C27 C 0.5313(8) 1.2972(6) 0.7822(9) 0.0924(17) Uani 0.610(6) 1 d PGU 1
H27 H 0.5831 1.2552 0.7999 0.111 Uiso 0.610(6) 1 calc PR 1
C28 C 0.5401(8) 1.3709(7) 0.7326(9) 0.0922(18) Uani 0.610(6) 1 d PGU 1
H28 H 0.5977 1.3783 0.7170 0.111 Uiso 0.610(6) 1 calc PR 1
C29 C 0.4627(10) 1.4336(6) 0.7062(10) 0.0949(18) Uani 0.610(6) 1 d PGU 1
H29 H 0.4685 1.4829 0.6730 0.114 Uiso 0.610(6) 1 calc PR 1
C30 C 0.3766(8) 1.4226(6) 0.7294(10) 0.0944(17) Uani 0.610(6) 1 d PGU 1
H30 H 0.3248 1.4645 0.7117 0.113 Uiso 0.610(6) 1 calc PR 1
C31 C 0.3678(8) 1.3489(7) 0.7791(10) 0.0888(16) Uani 0.610(6) 1 d PGDU 1
C32' C 0.2164(19) 1.3761(19) 0.748(2) 0.0950(18) Uani 0.390(6) 1 d PDU 2
H32C H 0.1572 1.3462 0.6935 0.114 Uiso 0.390(6) 1 calc PR 2
H32D H 0.1948 1.4334 0.7547 0.114 Uiso 0.390(6) 1 calc PR 2
C25' C 0.313(2) 1.2146(16) 0.701(2) 0.0918(16) Uani 0.390(6) 1 d PU 2
H25A H 0.2414 1.2208 0.6946 0.110 Uiso 0.390(6) 1 calc PR 2
H25B H 0.3074 1.1888 0.6362 0.110 Uiso 0.390(6) 1 calc PR 2
C26' C 0.3636(14) 1.3057(9) 0.7115(15) 0.0896(16) Uani 0.390(6) 1 d PGU 2
C27' C 0.4520(14) 1.3185(9) 0.6925(15) 0.0924(17) Uani 0.390(6) 1 d PGU 2
H27' H 0.4865 1.2725 0.6802 0.111 Uiso 0.390(6) 1 calc PR 2
C28' C 0.4890(12) 1.4002(11) 0.6920(15) 0.0922(18) Uani 0.390(6) 1 d PGU 2
H28' H 0.5482 1.4088 0.6793 0.111 Uiso 0.390(6) 1 calc PR 2
C29' C 0.4375(15) 1.4691(8) 0.7104(17) 0.0949(18) Uani 0.390(6) 1 d PGU 2
H29' H 0.4622 1.5238 0.7101 0.114 Uiso 0.390(6) 1 calc PR 2
C30' C 0.3490(15) 1.4563(9) 0.7294(16) 0.0944(17) Uani 0.390(6) 1 d PGU 2
H30' H 0.3145 1.5024 0.7418 0.113 Uiso 0.390(6) 1 calc PR 2
C31' C 0.3120(12) 1.3746(11) 0.7299(14) 0.0888(16) Uani 0.390(6) 1 d PGDU 2
O7 O 0.382(2) 0.844(2) 0.1500(17) 0.214(12) Uani 0.50 1 d P .

loop_
_atom_site_aniso_label
_atom_site_aniso_U_11
_atom_site_aniso_U_22
_atom_site_aniso_U_33
_atom_site_aniso_U_23
_atom_site_aniso_U_13
_atom_site_aniso_U_12
Zn1 0.0483(5) 0.0588(6) 0.0694(7) 0.0095(5) 0.0304(5) 0.0052(5)
N1 0.069(5) 0.112(6) 0.060(4) 0.006(4) 0.035(4) -0.029(4)
N2 0.053(4) 0.051(4) 0.056(4) 0.001(3) 0.024(3) 0.011(3)
O1 0.093(3) 0.085(3) 0.134(3) 0.029(3) 0.068(3) 0.008(3)
O2 0.145(5) 0.082(4) 0.151(5) 0.019(4) 0.108(4) 0.027(4)
O3 0.108(3) 0.080(3) 0.110(3) 0.021(2) 0.047(2) -0.008(2)
O4 0.112(3) 0.131(4) 0.158(4) 0.020(3) 0.091(3) 0.009(3)
O5 0.110(3) 0.146(4) 0.133(4) 0.020(3) 0.082(3) 0.033(3)
O6 0.131(4) 0.161(5) 0.197(5) 0.046(4) 0.118(4) 0.015(4)
C1 0.096(4) 0.138(5) 0.095(4) -0.004(4) 0.067(3) -0.032(4)
C2 0.096(4) 0.138(5) 0.081(4) -0.017(4) 0.055(4) -0.051(4)
C3 0.079(4) 0.126(5) 0.070(4) -0.004(4) 0.053(4) -0.041(4)
C4 0.098(4) 0.129(5) 0.073(4) -0.003(4) 0.058(4) -0.040(4)
C5 0.093(4) 0.115(4) 0.092(4) 0.007(4) 0.061(3) -0.027(4)
C6 0.089(4) 0.099(4) 0.122(4) 0.041(4) 0.072(4) 0.041(4)
C7 0.092(4) 0.093(5) 0.120(5) 0.052(4) 0.066(4) 0.047(4)
C8 0.079(4) 0.071(4) 0.095(4) 0.024(4) 0.060(4) 0.033(3)
C9 0.082(4) 0.089(5) 0.137(5) 0.038(4) 0.063(4) 0.034(4)
C10 0.090(4) 0.087(4) 0.132(4) 0.038(3) 0.063(3) 0.025(3)
C11 0.107(4) 0.134(5) 0.146(4) 0.023(4) 0.094(4) 0.034(4)
C12 0.099(4) 0.128(4) 0.155(4) 0.029(4) 0.100(3) 0.022(4)
C13 0.114(4) 0.145(4) 0.163(4) 0.031(4) 0.100(3) 0.034(4)
C14 0.126(4) 0.146(5) 0.171(5) 0.040(4) 0.102(4) 0.030(4)
C15 0.113(4) 0.140(5) 0.170(5) 0.040(4) 0.112(4) 0.023(4)
C16 0.120(4) 0.142(5) 0.179(5) 0.035(4) 0.108(4) 0.031(4)
C17 0.120(4) 0.140(4) 0.171(4) 0.036(4) 0.104(3) 0.024(4)
C18 0.093(3) 0.077(3) 0.123(4) 0.020(3) 0.079(3) 0.027(3)
C19 0.089(3) 0.067(3) 0.117(4) 0.020(3) 0.077(3) 0.017(3)
C20 0.093(3) 0.071(3) 0.120(4) 0.018(3) 0.066(3) 0.009(3)
C21 0.098(3) 0.071(3) 0.110(3) 0.019(3) 0.058(3) 0.004(3)
C22 0.099(3) 0.070(3) 0.105(3) 0.016(3) 0.058(3) 0.001(3)
C23 0.103(3) 0.074(3) 0.112(3) 0.018(3) 0.058(3) 0.008(3)
C24 0.103(3) 0.072(3) 0.112(4) 0.020(3) 0.069(3) 0.016(3)
C32 0.109(3) 0.084(3) 0.098(3) 0.008(3) 0.050(3) -0.004(3)
C25 0.105(3) 0.077(3) 0.100(3) 0.010(2) 0.052(2) -0.005(2)
C26 0.104(3) 0.079(3) 0.097(3) 0.009(2) 0.054(2) -0.007(2)
C27 0.105(3) 0.081(3) 0.099(3) 0.008(2) 0.052(2) -0.007(3)
C28 0.104(3) 0.083(3) 0.100(3) 0.009(3) 0.054(3) -0.009(3)
C29 0.109(3) 0.081(3) 0.099(3) 0.010(3) 0.050(3) -0.009(3)
C30 0.108(3) 0.081(3) 0.099(3) 0.006(3) 0.049(3) -0.005(3)
C31 0.104(3) 0.080(3) 0.095(3) 0.009(2) 0.055(2) -0.007(2)
C32' 0.109(3) 0.084(3) 0.098(3) 0.008(3) 0.050(3) -0.004(3)
C25' 0.105(3) 0.077(3) 0.100(3) 0.010(2) 0.052(2) -0.005(2)
C26' 0.104(3) 0.079(3) 0.097(3) 0.009(2) 0.054(2) -0.007(2)
C27' 0.105(3) 0.081(3) 0.099(3) 0.008(2) 0.052(2) -0.007(3)
C28' 0.104(3) 0.083(3) 0.100(3) 0.009(3) 0.054(3) -0.009(3)
C29' 0.109(3) 0.081(3) 0.099(3) 0.010(3) 0.050(3) -0.009(3)
C30' 0.108(3) 0.081(3) 0.099(3) 0.006(3) 0.049(3) -0.005(3)
C31' 0.104(3) 0.080(3) 0.095(3) 0.009(2) 0.055(2) -0.007(2)
O7 0.23(3) 0.28(3) 0.130(17) -0.045(18) 0.080(18) 0.01(2)

loop_
_atom_type_symbol
_atom_type_description
_atom_type_scat_dispersion_real
_atom_type_scat_dispersion_imag
_atom_type_scat_source
C C 0.0033 0.0016 'International Tables Vol C Tables 4.2.6.8 and 6.1.1.4'
H H 0.0000 0.0000 'International Tables Vol C Tables 4.2.6.8 and 6.1.1.4'
N N 0.0061 0.0033 'International Tables Vol C Tables 4.2.6.8 and 6.1.1.4'
O O 0.0106 0.0060 'International Tables Vol C Tables 4.2.6.8 and 6.1.1.4'
Zn Zn 0.2839 1.4301 'International Tables Vol C Tables 4.2.6.8 and 6.1.1.4'

loop_
_geom_angle_atom_site_label_1
_geom_angle_atom_site_label_2
_geom_angle_atom_site_label_3
_geom_angle
_geom_angle_site_symmetry_1
_geom_angle_site_symmetry_3
O1 Zn1 N1 95.8(3) . .
O1 Zn1 O4 105.3(3) . .
N1 Zn1 O4 105.5(3) . .
O1 Zn1 N2 101.7(3) . .
N1 Zn1 N2 93.5(3) . .
O4 Zn1 N2 144.9(3) . .
O1 Zn1 O5 159.5(3) . .
N1 Zn1 O5 100.0(3) . .
O4 Zn1 O5 57.8(3) . .
N2 Zn1 O5 90.4(3) . .
O1 Zn1 C11 132.8(4) . .
N1 Zn1 C11 107.3(4) . .
O4 Zn1 C11 29.4(3) . .
N2 Zn1 C11 116.9(4) . .
O5 Zn1 C11 28.6(3) . .
C1 N1 C5 116.4(9) . .
C1 N1 Zn1 124.8(6) . .
C5 N1 Zn1 118.2(6) . .
C6 N2 C10 115.8(8) . .
C6 N2 Zn1 122.2(6) . .
C10 N2 Zn1 121.6(6) . .
C18 O1 Zn1 105.0(7) . .
C25 O3 C25' 105.7(15) . .
C25 O3 C22 119.3(10) . .
C25' O3 C22 128.3(14) . .
C11 O4 Zn1 93.0(7) . .
C11 O5 Zn1 90.3(8) . .
C32 O6 C15 141.5(16) 3_577 .
C32 O6 C32' 32.4(13) 3_577 3_577
C15 O6 C32' 110.4(11) . 3_577
N1 C1 C2 123.6(9) . .
N1 C1 H1 118.2 . .
C2 C1 H1 118.2 . .
C1 C2 C3 118.9(9) . .
C1 C2 H2 120.5 . .
C3 C2 H2 120.5 . .
C4 C3 C2 118.5(9) . .
C4 C3 C3 121.1(9) . 3_566
C2 C3 C3 120.4(10) . 3_566
C5 C4 C3 120.1(8) . .
C5 C4 H4 119.9 . .
C3 C4 H4 119.9 . .
N1 C5 C4 122.4(9) . .
N1 C5 H5 118.8 . .
C4 C5 H5 118.8 . .
N2 C6 C7 123.5(9) . .
N2 C6 H6 118.3 . .
C7 C6 H6 118.3 . .
C8 C7 C6 122.3(9) . .
C8 C7 H7 118.8 . .
C6 C7 H7 118.8 . .
C7 C8 C9 114.6(8) . .
C7 C8 C8 123.4(11) . 3_667
C9 C8 C8 122.0(10) . 3_667
C8 C9 C10 120.5(10) . .
C8 C9 H9 119.8 . .
C10 C9 H9 119.8 . .
N2 C10 C9 123.2(9) . .
N2 C10 H10 118.4 . .
C9 C10 H10 118.4 . .
O5 C11 O4 118.0(11) . .
O5 C11 C12 121.1(12) . .
O4 C11 C12 120.4(11) . .
O5 C11 Zn1 61.1(6) . .
O4 C11 Zn1 57.6(6) . .
C12 C11 Zn1 177.7(10) . .
C13 C12 C17 115.4(11) . .
C13 C12 C11 122.4(12) . .
C17 C12 C11 122.1(12) . .
C12 C13 C14 125.1(12) . .
C12 C13 H13 117.4 . .
C14 C13 H13 117.4 . .
C15 C14 C13 118.9(13) . .
C15 C14 H14 120.5 . .
C13 C14 H14 120.5 . .
C14 C15 C16 117.6(11) . .
C14 C15 O6 126.3(12) . .
C16 C15 O6 115.7(12) . .
C15 C16 C17 121.5(13) . .
C15 C16 H16 119.3 . .
C17 C16 H16 119.3 . .
C12 C17 C16 121.1(13) . .
C12 C17 H17 119.4 . .
C16 C17 H17 119.4 . .
O2 C18 O1 125.2(11) . .
O2 C18 C19 116.7(12) . .
O1 C18 C19 118.0(11) . .
C20 C19 C24 117.9(10) . .
C20 C19 C18 120.4(11) . .
C24 C19 C18 121.7(10) . .
C19 C20 C21 124.0(11) . .
C19 C20 H20 118.0 . .
C21 C20 H20 118.0 . .
C20 C21 C22 115.5(10) . .
C20 C21 H21 122.2 . .
C22 C21 H21 122.2 . .
O3 C22 C21 115.5(9) . .
O3 C22 C23 123.2(10) . .
C21 C22 C23 121.1(10) . .
C24 C23 C22 119.5(11) . .
C24 C23 H23 120.2 . .
C22 C23 H23 120.2 . .
C23 C24 C19 121.9(10) . .
C23 C24 H24 119.0 . .
C19 C24 H24 119.0 . .
O6 C32 C31 130.5(19) 3_577 .
O6 C32 H32A 104.7 3_577 .
C31 C32 H32A 104.7 . .
O6 C32 H32B 104.5 3_577 .
C31 C32 H32B 104.6 . .
H32A C32 H32B 105.7 . .
O3 C25 C26 107.3(14) . .
O3 C25 H25C 110.2 . .
C26 C25 H25C 110.2 . .
O3 C25 H25D 110.2 . .
C26 C25 H25D 110.2 . .
H25C C25 H25D 108.5 . .
C27 C26 C31 120.0 . .
C27 C26 C25 118.8(10) . .
C31 C26 C25 121.2(10) . .
C28 C27 C26 120.0 . .
C28 C27 H27 120.0 . .
C26 C27 H27 120.0 . .
C27 C28 C29 120.0 . .
C27 C28 H28 120.0 . .
C29 C28 H28 120.0 . .
C30 C29 C28 120.0 . .
C30 C29 H29 120.0 . .
C28 C29 H29 120.0 . .
C31 C30 C29 120.0 . .
C31 C30 H30 120.0 . .
C29 C30 H30 120.0 . .
C30 C31 C26 120.0 . .
C30 C31 C32 117.3(11) . .
C26 C31 C32 122.6(11) . .
C31' C32' O6 99.0(17) . 3_577
C31' C32' H32C 112.0 . .
O6 C32' H32C 112.0 3_577 .
C31' C32' H32D 112.0 . .
O6 C32' H32D 112.0 3_577 .
H32C C32' H32D 109.6 . .
O3 C25' C26' 115(2) . .
O3 C25' H25A 108.4 . .
C26' C25' H25A 108.4 . .
O3 C25' H25B 108.4 . .
C26' C25' H25B 108.4 . .
H25A C25' H25B 107.5 . .
C27' C26' C31' 120.0 . .
C27' C26' C25' 120.9(15) . .
C31' C26' C25' 118.8(15) . .
C28' C27' C26' 120.0 . .
C28' C27' H27' 120.0 . .
C26' C27' H27' 120.0 . .
C27' C28' C29' 120.0 . .
C27' C28' H28' 120.0 . .
C29' C28' H28' 120.0 . .
C30' C29' C28' 120.0 . .
C30' C29' H29' 120.0 . .
C28' C29' H29' 120.0 . .
C31' C30' C29' 120.0 . .
C31' C30' H30' 120.0 . .
C29' C30' H30' 120.0 . .
C30' C31' C26' 120.0 . .
C30' C31' C32' 110.8(17) . .
C26' C31' C32' 129.2(17) . .

loop_
_geom_bond_atom_site_label_1
_geom_bond_atom_site_label_2
_geom_bond_distance
_geom_bond_site_symmetry_2
Zn1 O1 1.980(7) .
Zn1 N1 2.082(7) .
Zn1 O4 2.108(7) .
Zn1 N2 2.108(6) .
Zn1 O5 2.184(8) .
Zn1 C11 2.494(11) .
N1 C1 1.325(12) .
N1 C5 1.330(11) .
N2 C6 1.267(11) .
N2 C10 1.317(11) .
O1 C18 1.215(13) .
O2 C18 1.241(12) .
O3 C25 1.278(18) .
O3 C25' 1.34(3) .
O3 C22 1.359(11) .
O4 C11 1.228(14) .
O5 C11 1.194(12) .
O6 C32 0.979(16) 3_577
O6 C15 1.373(13) .
O6 C32' 1.63(3) 3_577
C1 C2 1.399(14) .
C1 H1 0.9300 .
C2 C3 1.343(12) .
C2 H2 0.9300 .
C3 C4 1.350(13) .
C3 C3 1.537(19) 3_566
C4 C5 1.391(14) .
C4 H4 0.9300 .
C5 H5 0.9300 .
C6 C7 1.394(12) .
C6 H6 0.9300 .
C7 C8 1.314(12) .
C7 H7 0.9300 .
C8 C9 1.356(13) .
C8 C8 1.489(15) 3_667
C9 C10 1.387(12) .
C9 H9 0.9300 .
C10 H10 0.9300 .
C11 C12 1.479(14) .
C12 C13 1.277(15) .
C12 C17 1.332(16) .
C13 C14 1.387(15) .
C13 H13 0.9300 .
C14 C15 1.328(16) .
C14 H14 0.9300 .
C15 C16 1.300(16) .
C16 C17 1.403(15) .
C16 H16 0.9300 .
C17 H17 0.9300 .
C18 C19 1.535(14) .
C19 C20 1.342(13) .
C19 C24 1.367(14) .
C20 C21 1.398(13) .
C20 H20 0.9300 .
C21 C22 1.395(14) .
C21 H21 0.9300 .
C22 C23 1.377(13) .
C23 C24 1.351(13) .
C23 H23 0.9300 .
C24 H24 0.9300 .
C32 O6 0.979(16) 3_577
C32 C31 1.492(14) .
C32 H32A 0.9700 .
C32 H32B 0.9700 .
C25 C26 1.450(17) .
C25 H25C 0.9700 .
C25 H25D 0.9700 .
C26 C27 1.3900 .
C26 C31 1.3900 .
C27 C28 1.3900 .
C27 H27 0.9300 .
C28 C29 1.3900 .
C28 H28 0.9300 .
C29 C30 1.3900 .
C29 H29 0.9300 .
C30 C31 1.3900 .
C30 H30 0.9300 .
C32' C31' 1.470(17) .
C32' O6 1.63(3) 3_577
C32' H32C 0.9700 .
C32' H32D 0.9700 .
C25' C26' 1.58(3) .
C25' H25A 0.9700 .
C25' H25B 0.9700 .
C26' C27' 1.3900 .
C26' C31' 1.3900 .
C27' C28' 1.3900 .
C27' H27' 0.9300 .
C28' C29' 1.3900 .
C28' H28' 0.9300 .
C29' C30' 1.3900 .
C29' H29' 0.9300 .
C30' C31' 1.3900 .
C30' H30' 0.9300 .

loop_
_geom_torsion_atom_site_label_1
_geom_torsion_atom_site_label_2
_geom_torsion_atom_site_label_3
_geom_torsion_atom_site_label_4
_geom_torsion
_geom_torsion_site_symmetry_1
_geom_torsion_site_symmetry_4
O1 Zn1 N1 C1 -158.3(9) . .
O4 Zn1 N1 C1 -50.7(9) . .
N2 Zn1 N1 C1 99.6(9) . .
O5 Zn1 N1 C1 8.5(9) . .
C11 Zn1 N1 C1 -20.0(10) . .
O1 Zn1 N1 C5 31.0(8) . .
O4 Zn1 N1 C5 138.6(8) . .
N2 Zn1 N1 C5 -71.2(8) . .
O5 Zn1 N1 C5 -162.2(8) . .
C11 Zn1 N1 C5 169.3(8) . .
O1 Zn1 N2 C6 173.3(8) . .
N1 Zn1 N2 C6 -90.1(8) . .
O4 Zn1 N2 C6 33.6(10) . .
O5 Zn1 N2 C6 9.9(8) . .
C11 Zn1 N2 C6 21.3(9) . .
O1 Zn1 N2 C10 -15.1(8) . .
N1 Zn1 N2 C10 81.5(8) . .
O4 Zn1 N2 C10 -154.8(8) . .
O5 Zn1 N2 C10 -178.4(8) . .
C11 Zn1 N2 C10 -167.1(8) . .
N1 Zn1 O1 C18 -174.0(7) . .
O4 Zn1 O1 C18 78.2(7) . .
N2 Zn1 O1 C18 -79.2(7) . .
O5 Zn1 O1 C18 45.9(12) . .
C11 Zn1 O1 C18 66.0(9) . .
O1 Zn1 O4 C11 -161.7(9) . .
N1 Zn1 O4 C11 97.7(9) . .
N2 Zn1 O4 C11 -22.7(12) . .
O5 Zn1 O4 C11 5.5(8) . .
O1 Zn1 O5 C11 31.8(14) . .
N1 Zn1 O5 C11 -107.8(9) . .
O4 Zn1 O5 C11 -5.7(9) . .
N2 Zn1 O5 C11 158.5(9) . .
C5 N1 C1 C2 0.3(17) . .
Zn1 N1 C1 C2 -170.6(9) . .
N1 C1 C2 C3 -1.2(19) . .
C1 C2 C3 C4 -0.4(18) . .
C1 C2 C3 C3 -179.4(13) . 3_566
C2 C3 C4 C5 2.7(18) . .
C3 C3 C4 C5 -178.4(12) 3_566 .
C1 N1 C5 C4 2.1(16) . .
Zn1 N1 C5 C4 173.6(8) . .
C3 C4 C5 N1 -3.7(18) . .
C10 N2 C6 C7 -3.3(16) . .
Zn1 N2 C6 C7 168.8(9) . .
N2 C6 C7 C8 1.3(19) . .
C6 C7 C8 C9 2.2(18) . .
C6 C7 C8 C8 -175.8(12) . 3_667
C7 C8 C9 C10 -3.6(18) . .
C8 C8 C9 C10 174.5(12) 3_667 .
C6 N2 C10 C9 1.8(16) . .
Zn1 N2 C10 C9 -170.3(9) . .
C8 C9 C10 N2 1.7(19) . .
Zn1 O5 C11 O4 9.4(14) . .
Zn1 O5 C11 C12 -179.1(13) . .
Zn1 O4 C11 O5 -9.7(15) . .
Zn1 O4 C11 C12 178.7(12) . .
O1 Zn1 C11 O5 -165.4(7) . .
N1 Zn1 C11 O5 79.0(9) . .
O4 Zn1 C11 O5 170.2(15) . .
N2 Zn1 C11 O5 -24.2(10) . .
O1 Zn1 C11 O4 24.4(11) . .
N1 Zn1 C11 O4 -91.1(9) . .
N2 Zn1 C11 O4 165.6(8) . .
O5 Zn1 C11 O4 -170.2(15) . .
O1 Zn1 C11 C12 -5(26) . .
N1 Zn1 C11 C12 -120(25) . .
O4 Zn1 C11 C12 -29(25) . .
N2 Zn1 C11 C12 136(25) . .
O5 Zn1 C11 C12 161(26) . .
O5 C11 C12 C13 8(2) . .
O4 C11 C12 C13 179.5(15) . .
Zn1 C11 C12 C13 -152(25) . .
O5 C11 C12 C17 -175.9(14) . .
O4 C11 C12 C17 -5(2) . .
Zn1 C11 C12 C17 24(26) . .
C17 C12 C13 C14 5(2) . .
C11 C12 C13 C14 -179.1(14) . .
C12 C13 C14 C15 -8(3) . .
C13 C14 C15 C16 5(2) . .
C13 C14 C15 O6 177.9(14) . .
C32 O6 C15 C14 44(4) 3_577 .
C32' O6 C15 C14 33(2) 3_577 .
C32 O6 C15 C16 -143(3) 3_577 .
C32' O6 C15 C16 -154.5(17) 3_577 .
C14 C15 C16 C17 -1(3) . .
O6 C15 C16 C17 -174.1(14) . .
C13 C12 C17 C16 0(2) . .
C11 C12 C17 C16 -175.9(14) . .
C15 C16 C17 C12 -2(3) . .
Zn1 O1 C18 O2 4.9(12) . .
Zn1 O1 C18 C19 -177.5(6) . .
O2 C18 C19 C20 -171.3(9) . .
O1 C18 C19 C20 10.9(13) . .
O2 C18 C19 C24 9.0(13) . .
O1 C18 C19 C24 -168.8(9) . .
C24 C19 C20 C21 0.2(14) . .
C18 C19 C20 C21 -179.5(8) . .
C19 C20 C21 C22 0.6(15) . .
C25 O3 C22 C21 -177.4(12) . .
C25' O3 C22 C21 36(2) . .
C25 O3 C22 C23 -1.5(18) . .
C25' O3 C22 C23 -148.3(19) . .
C20 C21 C22 O3 176.4(8) . .
C20 C21 C22 C23 0.5(15) . .
O3 C22 C23 C24 -178.0(9) . .
C21 C22 C23 C24 -2.4(16) . .
C22 C23 C24 C19 3.3(15) . .
C20 C19 C24 C23 -2.2(14) . .
C18 C19 C24 C23 177.5(8) . .
C25' O3 C25 C26 -17(2) . .
C22 O3 C25 C26 -170.2(9) . .
O3 C25 C26 C27 -101.6(14) . .
O3 C25 C26 C31 76.3(15) . .
C31 C26 C27 C28 0.0 . .
C25 C26 C27 C28 177.9(13) . .
C26 C27 C28 C29 0.0 . .
C27 C28 C29 C30 0.0 . .
C28 C29 C30 C31 0.0 . .
C29 C30 C31 C26 0.0 . .
C29 C30 C31 C32 -176.9(13) . .
C27 C26 C31 C30 0.0 . .
C25 C26 C31 C30 -177.9(13) . .
C27 C26 C31 C32 176.8(13) . .
C25 C26 C31 C32 -1.1(16) . .
O6 C32 C31 C30 -128(2) 3_577 .
O6 C32 C31 C26 55(3) 3_577 .
C25 O3 C25' C26' 11(2) . .
C22 O3 C25' C26' 161.6(14) . .
O3 C25' C26' C27' 76(2) . .
O3 C25' C26' C31' -110(2) . .
C31' C26' C27' C28' 0.0 . .
C25' C26' C27' C28' 173.8(19) . .
C26' C27' C28' C29' 0.0 . .
C27' C28' C29' C30' 0.0 . .
C28' C29' C30' C31' 0.0 . .
C29' C30' C31' C26' 0.0 . .
C29' C30' C31' C32' -178.4(18) . .
C27' C26' C31' C30' 0.0 . .
C25' C26' C31' C30' -173.9(19) . .
C27' C26' C31' C32' 178(2) . .
C25' C26' C31' C32' 4(2) . .
O6 C32' C31' C30' -116.4(15) 3_577 .
O6 C32' C31' C26' 65(2) 3_577 .
